data_2015465
loop_
_publ_author_name
'\"Ozdemir, Nam\?ik'
'Din\,cer, Muharrem'
'Dayan, Osman'
'\,Cetinkaya, Bekir'

_publ_section_title
;Dichloro[(1<i>E</i>,1'<i>E</i>)-1,1'-(pyridine-2,6-diyl)diethanone
 bis(<i>O</i>-methyloxime)-\k^3^<i>N</i>^1^,<i>N</i>^2^,<i>N</i>^6^]copper(II)
;
_journal_coeditor_code SQ3022
_journal_issue 7
_journal_name_full 'Acta Crystallographica Section C'
_journal_page_first m315
_journal_page_last m318
_journal_paper_doi 10.1107/S010827010601969X
_journal_volume 62
_journal_year 2006
_chemical_formula_iupac '[Cu Cl2 (C11 H15 N3 O2)]'
_chemical_formula_moiety 'C11 H15 Cl2 Cu N3 O2'
_chemical_formula_sum 'C11 H15 Cl2 Cu N3 O2'
_chemical_formula_weight 355.70
_chemical_name_systematic
;
Dichloro[(1E,1'E)-1,1'-(pyridine-2,6-diyl)diethanone
bis(O-methyloxime)-\k^2^N^2^,N^6^]copper(II)
;
_space_group_IT_number 14
_symmetry_cell_setting monoclinic
_symmetry_space_group_name_Hall '-P 2ybc'
_symmetry_space_group_name_H-M 'P 1 21/c 1'
_atom_sites_solution_hydrogens geom
_atom_sites_solution_primary direct
_atom_sites_solution_secondary difmap
_audit_creation_method SHELXL97
_cell_angle_alpha 90.00
_cell_angle_beta 115.152(4)
_cell_angle_gamma 90.00
_cell_formula_units_Z 4
_cell_length_a 11.1308(6)
_cell_length_b 10.4656(5)
_cell_length_c 13.6747(7)
_cell_measurement_reflns_used 19775
_cell_measurement_temperature 296
_cell_measurement_theta_max 27.97
_cell_measurement_theta_min 1.95
_cell_volume 1441.93(14)
_computing_cell_refinement X-AREA
_computing_data_collection 'X-AREA (Stoe & Cie, 2002)'
_computing_data_reduction 'X-RED32 (Stoe & Cie, 2002)'
_computing_molecular_graphics 'ORTEP-3 for Windows (Farrugia, 1997)'
_computing_publication_material 'WinGX (Farrugia, 1999) and PLATON (Spek, 2003)'
_computing_structure_refinement 'SHELXL97 (Sheldrick, 1997)'
_computing_structure_solution 'SHELXS97 (Sheldrick, 1997)'
_diffrn_ambient_temperature 296
_diffrn_detector_area_resol_mean 6.67
_diffrn_measured_fraction_theta_full 0.994
_diffrn_measured_fraction_theta_max 0.994
_diffrn_measurement_device_type 'Stoe IPDS-2'
_diffrn_measurement_method \w
_diffrn_radiation_monochromator 'plane graphite'
_diffrn_radiation_source 'sealed X-ray tube, 12 x 0.4 mm long-fine focus'
_diffrn_radiation_type MoK\a
_diffrn_radiation_wavelength 0.71073
_diffrn_reflns_av_R_equivalents 0.0696
_diffrn_reflns_av_sigmaI/netI 0.0356
_diffrn_reflns_limit_h_max 14
_diffrn_reflns_limit_h_min -14
_diffrn_reflns_limit_k_max 13
_diffrn_reflns_limit_k_min -13
_diffrn_reflns_limit_l_max 17
_diffrn_reflns_limit_l_min -17
_diffrn_reflns_number 19881
_diffrn_reflns_theta_full 27.95
_diffrn_reflns_theta_max 27.95
_diffrn_reflns_theta_min 2.02
_diffrn_standards_decay_% 0
_diffrn_standards_interval_count 0
_diffrn_standards_number 0
_exptl_absorpt_coefficient_mu 1.885
_exptl_absorpt_correction_T_max 0.5744
_exptl_absorpt_correction_T_min 0.3087
_exptl_absorpt_correction_type integration
_exptl_absorpt_process_details '(X-RED32; Stoe & Cie, 2002)'
_exptl_crystal_colour brown
_exptl_crystal_density_diffrn 1.639
_exptl_crystal_density_method 'not measured'
_exptl_crystal_description prism
_exptl_crystal_F_000 724
_exptl_crystal_size_max 0.54
_exptl_crystal_size_mid 0.51
_exptl_crystal_size_min 0.48
_refine_diff_density_max 0.348
_refine_diff_density_min -0.347
_refine_ls_extinction_coef 0.0389(19)
_refine_ls_extinction_expression Fc^*^=kFc[1+0.001xFc^2^\l^3^/sin(2\q)]^-1/4^
_refine_ls_extinction_method 'SHELXL97 (Sheldrick, 1997)'
_refine_ls_goodness_of_fit_ref 1.053
_refine_ls_hydrogen_treatment constr
_refine_ls_matrix_type full
_refine_ls_number_parameters 177
_refine_ls_number_reflns 3441
_refine_ls_number_restraints 0
_refine_ls_restrained_S_all 1.053
_refine_ls_R_factor_all 0.0356
_refine_ls_R_factor_gt 0.0308
_refine_ls_shift/su_max 0.001
_refine_ls_shift/su_mean 0.000
_refine_ls_structure_factor_coef Fsqd
_refine_ls_weighting_details 'calc w = 1/[\s^2^(Fo^2^)+(0.0466P)^2^+0.2674P] where P=(Fo^2^+2Fc^2^)/3'
_refine_ls_weighting_scheme calc
_refine_ls_wR_factor_gt 0.0842
_refine_ls_wR_factor_ref 0.0867
_reflns_number_gt 3005
_reflns_number_total 3441
_reflns_threshold_expression I>2\s(I)
_cod_data_source_file sq3022.cif
_cod_data_source_block II
_cod_original_cell_volume 1441.93(13)
_cod_original_sg_symbol_H-M 'P 21/c'
_cod_database_code 2015465
_cod_database_fobs_code 2015465

loop_
_symmetry_equiv_pos_as_xyz
'x, y, z'
'-x, y+1/2, -z+1/2'
'-x, -y, -z'
'x, -y-1/2, z-1/2'

loop_
_atom_site_type_symbol
_atom_site_label
_atom_site_fract_x
_atom_site_fract_y
_atom_site_fract_z
_atom_site_U_iso_or_equiv
_atom_site_adp_type
_atom_site_calc_flag
_atom_site_refinement_flags
_atom_site_occupancy
Cu Cu1 0.77272(2) 0.74169(2) 0.007730(19) 0.04304(11) Uani d . 1
Cl Cl1 0.70923(6) 0.94929(5) -0.03353(5) 0.06060(16) Uani d . 1
Cl Cl2 0.85236(5) 0.67678(5) 0.18535(4) 0.04995(14) Uani d . 1
O O1 0.47555(17) 0.7102(2) -0.01732(17) 0.0712(5) Uani d . 1
O O2 1.06819(14) 0.82100(15) 0.06380(14) 0.0592(4) Uani d . 1
N N1 0.75633(15) 0.61571(14) -0.10487(12) 0.0401(3) Uani d . 1
N N2 0.57576(16) 0.67441(16) -0.04581(14) 0.0490(4) Uani d . 1
N N3 0.95809(17) 0.74838(14) 0.00503(14) 0.0430(4) Uani d . 1
C C1 0.86158(18) 0.59136(17) -0.12398(14) 0.0406(4) Uani d . 1
C C2 0.8548(2) 0.50059(19) -0.20008(17) 0.0508(4) Uani d . 1
H H2 0.9286 0.4816 -0.2126 0.061 Uiso calc R 1
C C3 0.7353(2) 0.4393(2) -0.25663(18) 0.0584(5) Uani d . 1
H H3 0.7285 0.3783 -0.3082 0.070 Uiso calc R 1
C C4 0.6255(2) 0.4671(2) -0.23789(16) 0.0524(5) Uani d . 1
H H4 0.5445 0.4270 -0.2771 0.063 Uiso calc R 1
C C5 0.63961(18) 0.55652(17) -0.15900(14) 0.0429(4) Uani d . 1
C C6 0.53517(18) 0.59693(18) -0.12595(16) 0.0463(4) Uani d . 1
C C7 0.3949(2) 0.5534(3) -0.1836(2) 0.0658(6) Uani d . 1
H H7A 0.3718 0.5025 -0.1357 0.099 Uiso calc R 1
H H7B 0.3852 0.5032 -0.2453 0.099 Uiso calc R 1
H H7C 0.3374 0.6264 -0.2069 0.099 Uiso calc R 1
C C8 0.97867(18) 0.66997(17) -0.05916(15) 0.0420(4) Uani d . 1
C C9 1.1057(2) 0.6609(2) -0.06907(18) 0.0548(5) Uani d . 1
H H9A 1.1107 0.7285 -0.1146 0.082 Uiso calc R 1
H H9B 1.1105 0.5799 -0.1003 0.082 Uiso calc R 1
H H9C 1.1782 0.6682 0.0012 0.082 Uiso calc R 1
C C10 0.5196(3) 0.7919(3) 0.0747(2) 0.0651(6) Uani d . 1
H H10A 0.5890 0.7503 0.1348 0.098 Uiso calc R 1
H H10B 0.4467 0.8102 0.0925 0.098 Uiso calc R 1
H H10C 0.5527 0.8701 0.0589 0.098 Uiso calc R 1
C C11 1.0446(2) 0.9154(2) 0.12911(18) 0.0562(5) Uani d . 1
H H11A 0.9638 0.9601 0.0867 0.084 Uiso calc R 1
H H11B 1.1172 0.9749 0.1554 0.084 Uiso calc R 1
H H11C 1.0371 0.8747 0.1892 0.084 Uiso calc R 1

loop_
_atom_site_aniso_label
_atom_site_aniso_U_11
_atom_site_aniso_U_22
_atom_site_aniso_U_33
_atom_site_aniso_U_12
_atom_site_aniso_U_13
_atom_site_aniso_U_23
Cu1 0.03261(15) 0.04739(15) 0.04619(16) -0.00063(8) 0.01392(11) -0.00733(8)
Cl1 0.0504(3) 0.0532(3) 0.0718(3) 0.0132(2) 0.0198(2) 0.0166(2)
Cl2 0.0469(3) 0.0533(3) 0.0466(3) 0.00199(18) 0.0170(2) 0.00630(18)
O1 0.0409(8) 0.0915(11) 0.0839(12) -0.0058(8) 0.0294(9) -0.0309(10)
O2 0.0359(7) 0.0648(9) 0.0730(10) -0.0113(6) 0.0194(7) -0.0206(7)
N1 0.0347(7) 0.0442(7) 0.0382(7) 0.0006(5) 0.0123(6) -0.0012(6)
N2 0.0317(7) 0.0572(9) 0.0565(9) 0.0002(6) 0.0172(7) -0.0087(7)
N3 0.0331(8) 0.0482(8) 0.0446(9) -0.0032(5) 0.0134(7) -0.0026(6)
C1 0.0388(9) 0.0442(8) 0.0382(8) 0.0035(7) 0.0157(7) 0.0036(6)
C2 0.0534(11) 0.0520(10) 0.0512(11) 0.0041(8) 0.0262(9) -0.0022(8)
C3 0.0664(14) 0.0548(12) 0.0536(12) -0.0023(9) 0.0251(11) -0.0135(9)
C4 0.0495(11) 0.0524(10) 0.0477(11) -0.0067(8) 0.0134(9) -0.0086(8)
C5 0.0362(8) 0.0454(9) 0.0391(9) -0.0018(7) 0.0083(7) -0.0009(7)
C6 0.0339(9) 0.0507(10) 0.0484(10) -0.0036(7) 0.0120(8) -0.0016(7)
C7 0.0387(10) 0.0805(15) 0.0714(15) -0.0154(10) 0.0167(10) -0.0175(12)
C8 0.0356(8) 0.0483(9) 0.0412(9) 0.0036(7) 0.0154(7) 0.0049(7)
C9 0.0408(10) 0.0681(13) 0.0595(12) 0.0011(9) 0.0253(9) -0.0002(9)
C10 0.0584(14) 0.0702(14) 0.0742(16) 0.0055(11) 0.0354(12) -0.0147(12)
C11 0.0489(11) 0.0616(12) 0.0521(11) -0.0101(9) 0.0158(9) -0.0128(9)

loop_
_atom_type_symbol
_atom_type_description
_atom_type_scat_dispersion_real
_atom_type_scat_dispersion_imag
_atom_type_scat_source
C C 0.0033 0.0016 'International Tables Vol C Tables 4.2.6.8 and 6.1.1.4'
H H 0.0000 0.0000 'International Tables Vol C Tables 4.2.6.8 and 6.1.1.4'
Cl Cl 0.1484 0.1585 'International Tables Vol C Tables 4.2.6.8 and 6.1.1.4'
Cu Cu 0.3201 1.2651 'International Tables Vol C Tables 4.2.6.8 and 6.1.1.4'
N N 0.0061 0.0033 'International Tables Vol C Tables 4.2.6.8 and 6.1.1.4'
O O 0.0106 0.0060 'International Tables Vol C Tables 4.2.6.8 and 6.1.1.4'

loop_
_geom_angle_atom_site_label_1
_geom_angle_atom_site_label_2
_geom_angle_atom_site_label_3
_geom_angle
_geom_angle_publ_flag
N1 Cu1 N3 76.85(6) yes
N1 Cu1 N2 76.66(6) yes
N3 Cu1 N2 153.50(6) yes
N1 Cu1 Cl1 121.79(5) yes
N3 Cu1 Cl1 99.73(4) yes
N2 Cu1 Cl1 93.72(5) yes
N1 Cu1 Cl2 119.42(5) yes
N3 Cu1 Cl2 95.08(5) yes
N2 Cu1 Cl2 98.31(5) yes
Cl1 Cu1 Cl2 118.77(2) yes
N2 O1 C10 113.34(16) ?
N3 O2 C11 113.15(15) ?
C1 N1 C5 122.04(16) ?
C1 N1 Cu1 118.95(12) ?
C5 N1 Cu1 119.01(13) ?
C6 N2 O1 112.30(16) ?
C6 N2 Cu1 116.33(13) ?
O1 N2 Cu1 130.92(13) ?
C8 N3 O2 112.17(16) ?
C8 N3 Cu1 117.03(13) ?
O2 N3 Cu1 130.76(12) ?
N1 C1 C2 120.48(18) ?
N1 C1 C8 113.71(15) ?
C2 C1 C8 125.80(18) ?
C3 C2 C1 118.10(19) ?
C3 C2 H2 121.0 ?
C1 C2 H2 121.0 ?
C2 C3 C4 121.05(19) ?
C2 C3 H3 119.5 ?
C4 C3 H3 119.5 ?
C3 C4 C5 118.02(19) ?
C3 C4 H4 121.0 ?
C5 C4 H4 121.0 ?
N1 C5 C4 120.28(18) ?
N1 C5 C6 113.72(16) ?
C4 C5 C6 126.01(17) ?
N2 C6 C5 113.94(16) ?
N2 C6 C7 123.7(2) ?
C5 C6 C7 122.33(18) ?
C6 C7 H7A 109.5 ?
C6 C7 H7B 109.5 ?
H7A C7 H7B 109.5 ?
C6 C7 H7C 109.5 ?
H7A C7 H7C 109.5 ?
H7B C7 H7C 109.5 ?
N3 C8 C1 113.33(16) yes
N3 C8 C9 123.75(18) ?
C1 C8 C9 122.90(17) ?
C8 C9 H9A 109.5 ?
C8 C9 H9B 109.5 ?
H9A C9 H9B 109.5 ?
C8 C9 H9C 109.5 ?
H9A C9 H9C 109.5 ?
H9B C9 H9C 109.5 ?
O1 C10 H10A 109.5 ?
O1 C10 H10B 109.5 ?
H10A C10 H10B 109.5 ?
O1 C10 H10C 109.5 ?
H10A C10 H10C 109.5 ?
H10B C10 H10C 109.5 ?
O2 C11 H11A 109.5 ?
O2 C11 H11B 109.5 ?
H11A C11 H11B 109.5 ?
O2 C11 H11C 109.5 ?
H11A C11 H11C 109.5 ?
H11B C11 H11C 109.5 ?

loop_
_geom_bond_atom_site_label_1
_geom_bond_atom_site_label_2
_geom_bond_distance
_geom_bond_publ_flag
Cu1 N1 1.9757(15) yes
Cu1 N3 2.0805(18) yes
Cu1 N2 2.1151(16) yes
Cu1 Cl1 2.2802(6) yes
Cu1 Cl2 2.3057(5) yes
O1 N2 1.380(2) yes
O1 C10 1.425(3) ?
O2 N3 1.374(2) yes
O2 C11 1.429(3) ?
N1 C1 1.329(2) ?
N1 C5 1.342(2) ?
N2 C6 1.281(3) yes
N3 C8 1.291(2) yes
C1 C2 1.387(3) ?
C1 C8 1.476(3) ?
C2 C3 1.380(3) ?
C2 H2 0.9300 ?
C3 C4 1.383(3) ?
C3 H3 0.9300 ?
C4 C5 1.385(3) ?
C4 H4 0.9300 ?
C5 C6 1.477(3) ?
C6 C7 1.490(3) ?
C7 H7A 0.9600 ?
C7 H7B 0.9600 ?
C7 H7C 0.9600 ?
C8 C9 1.480(3) ?
C9 H9A 0.9600 ?
C9 H9B 0.9600 ?
C9 H9C 0.9600 ?
C10 H10A 0.9600 ?
C10 H10B 0.9600 ?
C10 H10C 0.9600 ?
C11 H11A 0.9600 ?
C11 H11B 0.9600 ?
C11 H11C 0.9600 ?

loop_
_geom_hbond_atom_site_label_D
_geom_hbond_atom_site_label_H
_geom_hbond_atom_site_label_A
_geom_hbond_site_symmetry_A
_geom_hbond_distance_DH
_geom_hbond_distance_HA
_geom_hbond_distance_DA
_geom_hbond_angle_DHA
C11 H11A Cl1 . 0.96 2.60 3.457(2) 148.1
C10 H10C Cl1 . 0.96 2.68 3.467(3) 139.4
C10 H10A Cl2 . 0.96 2.82 3.563(3) 135.1
C7 H7B Cl1 2_644 0.96 2.81 3.700(3) 155.3

loop_
_geom_torsion_atom_site_label_1
_geom_torsion_atom_site_label_2
_geom_torsion_atom_site_label_3
_geom_torsion_atom_site_label_4
_geom_torsion
N3 Cu1 N1 C1 3.20(13)
N2 Cu1 N1 C1 -177.33(14)
Cl1 Cu1 N1 C1 96.60(13)
Cl2 Cu1 N1 C1 -85.22(13)
N3 Cu1 N1 C5 -177.40(15)
N2 Cu1 N1 C5 2.07(13)
Cl1 Cu1 N1 C5 -84.00(14)
Cl2 Cu1 N1 C5 94.18(13)
C10 O1 N2 C6 177.3(2)
C10 O1 N2 Cu1 -10.7(3)
N1 Cu1 N2 C6 -5.02(15)
N3 Cu1 N2 C6 -3.9(3)
Cl1 Cu1 N2 C6 116.79(15)
Cl2 Cu1 N2 C6 -123.41(15)
N1 Cu1 N2 O1 -176.7(2)
N3 Cu1 N2 O1 -175.55(17)
Cl1 Cu1 N2 O1 -54.9(2)
Cl2 Cu1 N2 O1 64.9(2)
C11 O2 N3 C8 175.35(18)
C11 O2 N3 Cu1 -7.0(3)
N1 Cu1 N3 C8 -3.07(14)
N2 Cu1 N3 C8 -4.2(2)
Cl1 Cu1 N3 C8 -123.65(13)
Cl2 Cu1 N3 C8 115.99(14)
N1 Cu1 N3 O2 179.35(18)
N2 Cu1 N3 O2 178.20(16)
Cl1 Cu1 N3 O2 58.77(17)
Cl2 Cu1 N3 O2 -61.59(17)
C5 N1 C1 C2 -1.4(3)
Cu1 N1 C1 C2 177.98(14)
C5 N1 C1 C8 177.69(16)
Cu1 N1 C1 C8 -2.9(2)
N1 C1 C2 C3 1.6(3)
C8 C1 C2 C3 -177.40(19)
C1 C2 C3 C4 -0.2(3)
C2 C3 C4 C5 -1.3(3)
C1 N1 C5 C4 -0.2(3)
Cu1 N1 C5 C4 -179.58(14)
C1 N1 C5 C6 -179.96(16)
Cu1 N1 C5 C6 0.7(2)
C3 C4 C5 N1 1.5(3)
C3 C4 C5 C6 -178.7(2)
O1 N2 C6 C5 179.92(18)
Cu1 N2 C6 C5 6.7(2)
O1 N2 C6 C7 1.6(3)
Cu1 N2 C6 C7 -171.63(18)
N1 C5 C6 N2 -4.9(3)
C4 C5 C6 N2 175.31(19)
N1 C5 C6 C7 173.4(2)
C4 C5 C6 C7 -6.3(3)
O2 N3 C8 C1 -179.55(15)
Cu1 N3 C8 C1 2.4(2)
O2 N3 C8 C9 -0.8(3)
Cu1 N3 C8 C9 -178.77(15)
N1 C1 C8 N3 0.2(2)
C2 C1 C8 N3 179.23(18)
N1 C1 C8 C9 -178.61(17)
C2 C1 C8 C9 0.4(3)
